data_4074847
loop_
_publ_author_name
'Cabeza, Javier A.'
'del R\'io, Ignacio'
'Fern\'andez-Colinas, Jos\'e M.'
'Garc\'ia-\'Alvarez, Pablo'
'Miguel, Daniel'

_publ_section_title
;
 Reactivity of Diphenylbutadiyne with a Hexaruthenium Dihydride. Unusual
 1,1- andtrans-1,2-Additions of Two Hydrogen Atoms to an Internal CC
 Triple Bond
;
_journal_coden_ASTM ORGND7
_journal_issue 6
_journal_name_full Organometallics
_journal_page_first 1492
_journal_page_last 1499
_journal_paper_doi 10.1021/om050941q
_journal_volume 25
_journal_year 2006
_chemical_formula_moiety 'C37 H18 N2 O15 Ru6'
_chemical_formula_sum 'C37 H18 N2 O15 Ru6'
_chemical_formula_weight 1336.95
_space_group_IT_number 14
_symmetry_cell_setting monoclinic
_symmetry_space_group_name_Hall '-P 2ybc'
_symmetry_space_group_name_H-M 'P 1 21/c 1'
_atom_sites_solution_hydrogens geom
_atom_sites_solution_primary direct
_atom_sites_solution_secondary difmap
_audit_creation_method SHELXL-97
_cell_angle_alpha 90.00
_cell_angle_beta 97.009(4)
_cell_angle_gamma 90.00
_cell_formula_units_Z 4
_cell_length_a 17.567(4)
_cell_length_b 12.218(3)
_cell_length_c 18.911(4)
_cell_measurement_temperature 296(2)
_cell_volume 4028.6(16)
_computing_cell_refinement 'Bruker SMART'
_computing_data_collection 'Bruker SMART'
_computing_data_reduction 'Bruker SHELXTL'
_computing_molecular_graphics 'Bruker SHELXTL'
_computing_publication_material 'Bruker SHELXTL'
_computing_structure_refinement 'SHELXL-97 (Sheldrick, 1997)'
_computing_structure_solution 'SHELXS-97 (Sheldrick, 1990)'
_diffrn_ambient_temperature 296(2)
_diffrn_measured_fraction_theta_full 0.996
_diffrn_measured_fraction_theta_max 0.996
_diffrn_measurement_device_type 'CCD area detector'
_diffrn_measurement_method 'phi and omega scans'
_diffrn_radiation_monochromator graphite
_diffrn_radiation_source 'fine-focus sealed tube'
_diffrn_radiation_type MoK\a
_diffrn_radiation_wavelength 0.71073
_diffrn_reflns_av_R_equivalents 0.0452
_diffrn_reflns_av_sigmaI/netI 0.0403
_diffrn_reflns_limit_h_max 18
_diffrn_reflns_limit_h_min -19
_diffrn_reflns_limit_k_max 13
_diffrn_reflns_limit_k_min -12
_diffrn_reflns_limit_l_max 17
_diffrn_reflns_limit_l_min -20
_diffrn_reflns_number 17410
_diffrn_reflns_theta_full 23.26
_diffrn_reflns_theta_max 23.26
_diffrn_reflns_theta_min 1.17
_exptl_absorpt_coefficient_mu 2.264
_exptl_absorpt_correction_T_max 1.0000
_exptl_absorpt_correction_T_min 0.783113
_exptl_absorpt_correction_type empirical
_exptl_absorpt_process_details SADABS
_exptl_crystal_colour BLACK
_exptl_crystal_density_diffrn 2.204
_exptl_crystal_density_method 'not measured'
_exptl_crystal_description PRISM
_exptl_crystal_F_000 2552
_exptl_crystal_size_max 0.26
_exptl_crystal_size_mid 0.16
_exptl_crystal_size_min 0.14
_refine_diff_density_max 2.185
_refine_diff_density_min -0.869
_refine_diff_density_rms 0.154
_refine_ls_extinction_method none
_refine_ls_goodness_of_fit_ref 1.073
_refine_ls_hydrogen_treatment constr
_refine_ls_matrix_type full
_refine_ls_number_parameters 542
_refine_ls_number_reflns 5767
_refine_ls_number_restraints 0
_refine_ls_restrained_S_all 1.073
_refine_ls_R_factor_all 0.0669
_refine_ls_R_factor_gt 0.0498
_refine_ls_shift/su_max 0.001
_refine_ls_shift/su_mean 0.000
_refine_ls_structure_factor_coef Fsqd
_refine_ls_weighting_details 'calc w=1/[\s^2^(Fo^2^)+(0.0423P)^2^+45.7188P] where P=(Fo^2^+2Fc^2^)/3'
_refine_ls_weighting_scheme calc
_refine_ls_wR_factor_gt 0.1048
_refine_ls_wR_factor_ref 0.1190
_reflns_number_gt 4689
_reflns_number_total 5767
_reflns_threshold_expression >2sigma(I)
_cod_data_source_file om050941qsi20051102_064754.cif
_cod_data_source_block 3_(pg41af3m)
_cod_depositor_comments
;
The following automatic conversions were performed:

'_exptl_absorpt_correction_type' value 'EMPIRICAL' changed to
'empirical' according to
/home/saulius/struct/CIF-dictionaries/cif_core.dic dictionary named
'cif_core.dic' version 2.4.1 from 2010-06-29.

Automatic conversion script
Id: cif_fix_values 1715 2011-07-08 13:25:40Z adriana 
;
_cod_original_cell_volume 4028.7(15)
_cod_original_sg_symbol_H-M 'P 2(1)/c'
_cod_database_code 4074847

loop_
_symmetry_equiv_pos_as_xyz
'x, y, z'
'-x, y+1/2, -z+1/2'
'-x, -y, -z'
'x, -y-1/2, z-1/2'

loop_
_atom_site_label
_atom_site_type_symbol
_atom_site_fract_x
_atom_site_fract_y
_atom_site_fract_z
_atom_site_U_iso_or_equiv
_atom_site_adp_type
_atom_site_occupancy
_atom_site_symmetry_multiplicity
_atom_site_calc_flag
_atom_site_refinement_flags
C1 C 0.6959(5) 1.0808(7) 0.1703(4) 0.027(2) Uani 1 1 d .
C2 C 0.6255(6) 1.1240(8) 0.1392(6) 0.042(2) Uani 1 1 d .
H2 H 0.6011 1.0958 0.0967 0.050 Uiso 1 1 calc R
C3 C 0.5941(6) 1.2076(10) 0.1727(7) 0.058(3) Uani 1 1 d .
H3 H 0.5489 1.2401 0.1521 0.069 Uiso 1 1 calc R
C4 C 0.6294(6) 1.2444(9) 0.2377(6) 0.053(3) Uani 1 1 d .
H4 H 0.6066 1.2995 0.2619 0.064 Uiso 1 1 calc R
C5 C 0.6970(6) 1.2005(9) 0.2662(6) 0.049(3) Uani 1 1 d .
C6 C 0.7313(8) 1.2406(12) 0.3372(6) 0.075(4) Uani 1 1 d .
H6A H 0.7475 1.1793 0.3671 0.112 Uiso 1 1 calc R
H6B H 0.6938 1.2822 0.3586 0.112 Uiso 1 1 calc R
H6C H 0.7747 1.2861 0.3317 0.112 Uiso 1 1 calc R
C7 C 0.8313(5) 0.8489(7) 0.0954(5) 0.031(2) Uani 1 1 d .
C8 C 0.7612(5) 0.7937(7) 0.0956(4) 0.025(2) Uani 1 1 d .
C9 C 0.7221(5) 0.6966(8) 0.0833(5) 0.036(2) Uani 1 1 d .
C10 C 0.7140(7) 0.6426(9) 0.0111(6) 0.053(3) Uani 1 1 d .
H10A H 0.6817 0.6889 -0.0217 0.064 Uiso 1 1 calc R
H10B H 0.7643 0.6407 -0.0051 0.064 Uiso 1 1 calc R
C11 C 0.8947(5) 0.7821(8) 0.0689(5) 0.038(2) Uani 1 1 d .
C12 C 0.9348(6) 0.8196(9) 0.0146(6) 0.046(3) Uani 1 1 d .
H12 H 0.9250 0.8893 -0.0041 0.055 Uiso 1 1 calc R
C13 C 0.9892(7) 0.7541(10) -0.0117(6) 0.058(3) Uani 1 1 d .
H13 H 1.0159 0.7806 -0.0477 0.070 Uiso 1 1 calc R
C14 C 1.0038(7) 0.6524(10) 0.0141(7) 0.060(3) Uani 1 1 d .
H14 H 1.0399 0.6085 -0.0043 0.072 Uiso 1 1 calc R
C15 C 0.9647(7) 0.6145(9) 0.0677(6) 0.052(3) Uani 1 1 d .
H15 H 0.9752 0.5450 0.0865 0.062 Uiso 1 1 calc R
C16 C 0.9109(6) 0.6776(8) 0.0936(6) 0.043(3) Uani 1 1 d .
H16 H 0.8841 0.6496 0.1291 0.052 Uiso 1 1 calc R
C17 C 0.6816(6) 0.5289(9) 0.0055(6) 0.044(3) Uani 1 1 d .
C18 C 0.7213(6) 0.4416(9) 0.0351(6) 0.051(3) Uani 1 1 d .
H18 H 0.7700 0.4518 0.0597 0.061 Uiso 1 1 calc R
C19 C 0.6902(7) 0.3383(10) 0.0292(7) 0.063(3) Uani 1 1 d .
H19 H 0.7179 0.2792 0.0500 0.076 Uiso 1 1 calc R
C20 C 0.6209(8) 0.3219(10) -0.0060(8) 0.074(4) Uani 1 1 d .
H20 H 0.6002 0.2518 -0.0093 0.089 Uiso 1 1 calc R
C21 C 0.5803(8) 0.4076(11) -0.0370(8) 0.072(4) Uani 1 1 d .
H21 H 0.5319 0.3960 -0.0618 0.086 Uiso 1 1 calc R
C22 C 0.6105(7) 0.5110(10) -0.0320(6) 0.053(3) Uani 1 1 d .
H22 H 0.5829 0.5692 -0.0540 0.064 Uiso 1 1 calc R
C100 C 0.8174(6) 1.0723(8) 0.0158(5) 0.036(2) Uani 1 1 d .
C101 C 0.8579(6) 1.1746(10) 0.1397(5) 0.041(3) Uani 1 1 d .
C102 C 0.9571(7) 1.0148(8) 0.1208(5) 0.041(2) Uani 1 1 d .
C201 C 0.7282(6) 0.8821(10) 0.2818(6) 0.047(3) Uani 1 1 d .
C202 C 0.8556(7) 0.7694(8) 0.2543(6) 0.044(3) Uani 1 1 d .
C301 C 0.8972(6) 1.1927(9) 0.2911(6) 0.043(3) Uani 1 1 d .
C302 C 0.8396(6) 1.0218(10) 0.3633(6) 0.048(3) Uani 1 1 d .
C303 C 0.9431(7) 0.9790(10) 0.2736(5) 0.047(3) Uani 1 1 d .
C401 C 0.6552(7) 1.0160(9) -0.0311(6) 0.048(3) Uani 1 1 d .
C402 C 0.7624(6) 0.8892(9) -0.0637(5) 0.044(3) Uani 1 1 d .
C501 C 0.5715(6) 0.8668(9) 0.1701(6) 0.050(3) Uani 1 1 d .
C502 C 0.5785(7) 0.8285(10) 0.0347(7) 0.053(3) Uani 1 1 d .
C601 C 0.7651(8) 0.5502(10) 0.2191(7) 0.059(3) Uani 1 1 d .
C602 C 0.6223(7) 0.5507(9) 0.1535(6) 0.048(3) Uani 1 1 d .
C603 C 0.6413(7) 0.6745(10) 0.2694(7) 0.056(3) Uani 1 1 d .
N1 N 0.7297(4) 0.9920(6) 0.1372(4) 0.0292(17) Uani 1 1 d .
N2 N 0.7322(5) 1.1200(6) 0.2320(4) 0.0352(19) Uani 1 1 d .
O100 O 0.8378(5) 1.1381(7) -0.0225(4) 0.060(2) Uani 1 1 d .
O101 O 0.8619(5) 1.2676(6) 0.1396(4) 0.057(2) Uani 1 1 d .
O102 O 1.0216(4) 1.0093(7) 0.1193(4) 0.059(2) Uani 1 1 d .
O201 O 0.6924(5) 0.8938(7) 0.3266(4) 0.065(2) Uani 1 1 d .
O202 O 0.9004(5) 0.7137(7) 0.2849(4) 0.066(2) Uani 1 1 d .
O301 O 0.9295(5) 1.2702(7) 0.3064(5) 0.070(2) Uani 1 1 d .
O302 O 0.8396(5) 0.9981(8) 0.4206(4) 0.074(3) Uani 1 1 d .
O303 O 1.0014(5) 0.9383(8) 0.2830(5) 0.070(3) Uani 1 1 d .
O401 O 0.6049(5) 1.0543(7) -0.0662(5) 0.070(2) Uani 1 1 d .
O402 O 0.7768(5) 0.8527(8) -0.1137(4) 0.076(3) Uani 1 1 d .
O501 O 0.5245(5) 0.8809(9) 0.2049(5) 0.088(3) Uani 1 1 d .
O502 O 0.5355(5) 0.8131(9) -0.0144(5) 0.085(3) Uani 1 1 d .
O601 O 0.8069(6) 0.4842(9) 0.2391(6) 0.099(4) Uani 1 1 d .
O602 O 0.5774(5) 0.4852(8) 0.1391(5) 0.078(3) Uani 1 1 d .
O603 O 0.6072(6) 0.6752(9) 0.3158(5) 0.084(3) Uani 1 1 d .
Ru1 Ru 0.84950(4) 1.01956(6) 0.12457(4) 0.0287(2) Uani 1 1 d .
Ru2 Ru 0.78564(4) 0.86719(6) 0.20376(4) 0.0297(2) Uani 1 1 d .
Ru3 Ru 0.84880(4) 1.05395(6) 0.26614(4) 0.0328(2) Uani 1 1 d .
Ru4 Ru 0.74082(4) 0.95251(6) 0.02250(4) 0.0313(2) Uani 1 1 d .
Ru5 Ru 0.65233(4) 0.84407(6) 0.11301(4) 0.0333(2) Uani 1 1 d .
Ru6 Ru 0.69336(5) 0.65975(7) 0.18315(4) 0.0398(2) Uani 1 1 d .

loop_
_atom_site_aniso_label
_atom_site_aniso_U_11
_atom_site_aniso_U_22
_atom_site_aniso_U_33
_atom_site_aniso_U_23
_atom_site_aniso_U_13
_atom_site_aniso_U_12
C1 0.024(5) 0.035(5) 0.023(5) 0.003(4) 0.004(4) -0.009(4)
C2 0.038(6) 0.041(6) 0.046(6) -0.001(5) 0.007(5) 0.001(5)
C3 0.039(7) 0.057(7) 0.076(9) -0.005(7) 0.005(6) 0.022(6)
C4 0.050(7) 0.051(7) 0.060(8) -0.024(6) 0.014(6) 0.011(6)
C5 0.051(7) 0.045(6) 0.054(7) -0.010(6) 0.014(6) 0.009(5)
C6 0.075(9) 0.095(11) 0.055(8) -0.033(8) 0.009(7) 0.018(8)
C7 0.038(5) 0.030(5) 0.025(5) 0.001(4) 0.006(4) 0.006(4)
C8 0.030(5) 0.037(5) 0.008(4) -0.001(4) -0.005(3) -0.003(4)
C9 0.038(6) 0.031(5) 0.039(6) -0.001(5) 0.004(5) -0.002(4)
C10 0.066(8) 0.050(7) 0.046(7) -0.002(6) 0.016(6) -0.011(6)
C11 0.030(5) 0.043(6) 0.040(6) -0.007(5) 0.002(4) -0.005(5)
C12 0.047(6) 0.039(6) 0.056(7) 0.001(5) 0.026(6) 0.000(5)
C13 0.051(7) 0.066(8) 0.061(8) -0.006(7) 0.022(6) 0.005(6)
C14 0.046(7) 0.064(8) 0.070(9) -0.018(7) 0.009(6) 0.025(6)
C15 0.059(7) 0.046(6) 0.049(7) -0.010(6) -0.001(6) 0.020(6)
C16 0.049(6) 0.041(6) 0.040(6) -0.001(5) 0.003(5) 0.002(5)
C17 0.047(7) 0.048(6) 0.041(6) -0.008(5) 0.015(5) -0.015(5)
C18 0.041(6) 0.054(7) 0.058(7) 0.003(6) 0.005(5) 0.003(6)
C19 0.056(8) 0.041(7) 0.093(10) -0.005(7) 0.012(7) 0.007(6)
C20 0.077(10) 0.040(7) 0.104(11) -0.006(7) 0.013(9) -0.007(7)
C21 0.053(8) 0.058(8) 0.103(11) -0.002(8) 0.001(7) -0.017(7)
C22 0.057(8) 0.053(7) 0.047(7) 0.004(6) -0.002(6) 0.001(6)
C100 0.039(6) 0.041(6) 0.025(5) 0.008(5) -0.003(4) 0.002(5)
C101 0.034(6) 0.059(8) 0.031(6) -0.006(5) 0.004(4) 0.005(5)
C102 0.052(7) 0.037(6) 0.032(6) 0.007(5) 0.004(5) -0.004(5)
C201 0.048(7) 0.063(7) 0.031(6) 0.000(5) 0.004(5) -0.015(6)
C202 0.053(7) 0.034(6) 0.043(6) 0.005(5) 0.002(5) -0.006(5)
C301 0.038(6) 0.046(7) 0.044(6) 0.010(5) -0.003(5) 0.000(5)
C302 0.040(6) 0.070(8) 0.034(7) -0.004(6) 0.008(5) -0.013(6)
C303 0.048(7) 0.065(7) 0.028(6) -0.003(5) -0.003(5) -0.001(6)
C401 0.049(7) 0.051(7) 0.042(7) -0.005(6) 0.000(6) 0.000(6)
C402 0.049(7) 0.059(7) 0.023(6) 0.004(6) 0.001(5) 0.003(5)
C501 0.035(6) 0.060(7) 0.056(7) 0.001(6) 0.012(6) -0.005(5)
C502 0.042(7) 0.059(7) 0.057(8) 0.006(6) 0.004(6) -0.016(6)
C601 0.062(8) 0.050(7) 0.064(8) 0.005(6) 0.005(7) -0.012(6)
C602 0.050(7) 0.046(6) 0.051(7) -0.001(6) 0.011(5) -0.009(6)
C603 0.049(7) 0.057(7) 0.059(8) 0.002(6) -0.005(6) -0.004(6)
N1 0.020(4) 0.037(4) 0.033(4) -0.003(4) 0.013(3) -0.003(3)
N2 0.041(5) 0.040(5) 0.024(4) -0.002(4) 0.005(4) 0.005(4)
O100 0.064(5) 0.068(5) 0.046(5) 0.020(4) 0.001(4) -0.022(4)
O101 0.081(6) 0.031(4) 0.059(5) -0.004(4) 0.004(4) -0.008(4)
O102 0.034(5) 0.068(5) 0.078(6) 0.003(4) 0.015(4) -0.003(4)
O201 0.072(6) 0.084(6) 0.047(5) -0.015(4) 0.041(5) -0.024(5)
O202 0.070(6) 0.060(5) 0.065(6) 0.019(5) -0.010(5) 0.013(5)
O301 0.081(6) 0.045(5) 0.078(6) -0.003(4) -0.006(5) -0.026(5)
O302 0.069(6) 0.117(8) 0.038(5) 0.016(5) 0.009(4) -0.014(5)
O303 0.042(5) 0.093(7) 0.070(6) -0.011(5) -0.006(4) 0.029(5)
O401 0.066(6) 0.068(6) 0.067(6) 0.006(5) -0.028(5) 0.011(5)
O402 0.085(7) 0.105(7) 0.040(5) -0.031(5) 0.010(5) 0.006(5)
O501 0.055(6) 0.128(9) 0.089(7) 0.006(6) 0.045(6) 0.005(6)
O502 0.056(6) 0.115(8) 0.077(6) 0.004(6) -0.022(5) -0.034(6)
O601 0.096(8) 0.074(7) 0.123(9) 0.037(7) -0.004(7) 0.034(6)
O602 0.074(6) 0.072(6) 0.087(7) 0.001(5) 0.007(5) -0.039(5)
O603 0.083(7) 0.108(8) 0.071(6) 0.013(6) 0.048(6) -0.011(6)
Ru1 0.0267(4) 0.0326(4) 0.0269(4) -0.0013(3) 0.0044(3) -0.0018(3)
Ru2 0.0305(4) 0.0321(4) 0.0263(4) 0.0006(3) 0.0031(3) -0.0011(3)
Ru3 0.0320(4) 0.0381(4) 0.0278(4) -0.0054(4) 0.0019(3) -0.0015(3)
Ru4 0.0321(4) 0.0367(4) 0.0247(4) 0.0004(3) 0.0017(3) -0.0017(3)
Ru5 0.0273(4) 0.0375(5) 0.0349(5) 0.0019(4) 0.0032(3) -0.0050(3)
Ru6 0.0432(5) 0.0366(5) 0.0398(5) 0.0052(4) 0.0054(4) -0.0061(4)

loop_
_atom_type_symbol
_atom_type_description
_atom_type_scat_dispersion_real
_atom_type_scat_dispersion_imag
_atom_type_scat_source
C C 0.0033 0.0016 'International Tables Vol C Tables 4.2.6.8 and 6.1.1.4'
H H 0.0000 0.0000 'International Tables Vol C Tables 4.2.6.8 and 6.1.1.4'
N N 0.0061 0.0033 'International Tables Vol C Tables 4.2.6.8 and 6.1.1.4'
O O 0.0106 0.0060 'International Tables Vol C Tables 4.2.6.8 and 6.1.1.4'
Ru Ru -1.2594 0.8363 'International Tables Vol C Tables 4.2.6.8 and 6.1.1.4'

loop_
_geom_angle_atom_site_label_1
_geom_angle_atom_site_label_2
_geom_angle_atom_site_label_3
_geom_angle
N2 C1 C2 121.8(9)
N2 C1 N1 118.3(8)
C2 C1 N1 119.8(8)
C3 C2 C1 118.4(10)
C3 C2 H2 120.8
C1 C2 H2 120.8
C2 C3 C4 119.8(10)
C2 C3 H3 120.1
C4 C3 H3 120.1
C5 C4 C3 120.0(10)
C5 C4 H4 120.0
C3 C4 H4 120.0
C4 C5 N2 121.6(10)
C4 C5 C6 117.9(10)
N2 C5 C6 120.5(10)
C5 C6 H6A 109.5
C5 C6 H6B 109.5
H6A C6 H6B 109.5
C5 C6 H6C 109.5
H6A C6 H6C 109.5
H6B C6 H6C 109.5
C8 C7 C11 115.0(8)
C8 C7 Ru1 124.2(6)
C11 C7 Ru1 120.7(6)
C8 C7 Ru2 69.1(5)
C11 C7 Ru2 134.3(6)
Ru1 C7 Ru2 74.8(3)
C8 C7 Ru4 74.2(5)
C11 C7 Ru4 124.7(6)
Ru1 C7 Ru4 72.5(3)
Ru2 C7 Ru4 100.7(3)
C9 C8 C7 146.4(9)
C9 C8 Ru5 80.3(6)
C7 C8 Ru5 133.2(7)
C9 C8 Ru2 122.6(6)
C7 C8 Ru2 74.8(5)
Ru5 C8 Ru2 79.2(3)
C9 C8 Ru4 124.6(6)
C7 C8 Ru4 71.2(5)
Ru5 C8 Ru4 77.0(3)
Ru2 C8 Ru4 101.7(3)
C8 C9 C10 121.4(8)
C8 C9 Ru6 102.0(6)
C10 C9 Ru6 136.6(7)
C8 C9 Ru5 63.3(5)
C10 C9 Ru5 124.9(7)
Ru6 C9 Ru5 75.5(3)
C17 C10 C9 117.6(9)
C17 C10 H10A 107.9
C9 C10 H10A 107.9
C17 C10 H10B 107.9
C9 C10 H10B 107.9
H10A C10 H10B 107.2
C16 C11 C12 117.1(9)
C16 C11 C7 121.0(9)
C12 C11 C7 121.7(9)
C13 C12 C11 120.6(10)
C13 C12 H12 119.7
C11 C12 H12 119.7
C14 C13 C12 120.7(11)
C14 C13 H13 119.6
C12 C13 H13 119.6
C13 C14 C15 119.2(10)
C13 C14 H14 120.4
C15 C14 H14 120.4
C16 C15 C14 120.5(11)
C16 C15 H15 119.7
C14 C15 H15 119.7
C15 C16 C11 121.8(10)
C15 C16 H16 119.1
C11 C16 H16 119.1
C18 C17 C22 118.4(10)
C18 C17 C10 121.8(11)
C22 C17 C10 119.8(11)
C17 C18 C19 120.6(11)
C17 C18 H18 119.7
C19 C18 H18 119.7
C20 C19 C18 120.7(12)
C20 C19 H19 119.7
C18 C19 H19 119.7
C19 C20 C21 120.0(12)
C19 C20 H20 120.0
C21 C20 H20 120.0
C20 C21 C22 120.2(13)
C20 C21 H21 119.9
C22 C21 H21 119.9
C21 C22 C17 120.2(12)
C21 C22 H22 119.9
C17 C22 H22 119.9
O100 C100 Ru4 143.4(8)
O100 C100 Ru1 136.9(8)
Ru4 C100 Ru1 79.7(3)
O101 C101 Ru1 171.4(9)
O102 C102 Ru1 178.1(9)
O201 C201 Ru2 177.4(11)
O202 C202 Ru2 177.0(9)
O301 C301 Ru3 175.7(10)
O302 C302 Ru3 174.3(11)
O303 C303 Ru3 174.5(10)
O401 C401 Ru4 177.0(10)
O402 C402 Ru4 178.4(10)
O501 C501 Ru5 178.8(11)
O502 C502 Ru5 175.7(12)
O601 C601 Ru6 178.5(13)
O602 C602 Ru6 176.1(10)
O603 C603 Ru6 173.5(11)
C1 N1 Ru2 118.2(5)
C1 N1 Ru1 113.2(5)
Ru2 N1 Ru1 78.1(2)
C1 N1 Ru4 132.7(6)
Ru2 N1 Ru4 109.0(3)
Ru1 N1 Ru4 74.3(2)
C1 N1 Ru5 115.1(5)
Ru2 N1 Ru5 76.8(2)
Ru1 N1 Ru5 131.6(3)
Ru4 N1 Ru5 75.9(2)
C1 N2 C5 118.2(9)
C1 N2 Ru3 116.4(6)
C5 N2 Ru3 125.3(7)
C102 Ru1 C101 88.7(4)
C102 Ru1 C100 96.8(4)
C101 Ru1 C100 81.6(4)
C102 Ru1 C7 94.4(4)
C101 Ru1 C7 173.0(4)
C100 Ru1 C7 91.8(4)
C102 Ru1 N1 168.6(4)
C101 Ru1 N1 101.2(3)
C100 Ru1 N1 90.4(3)
C7 Ru1 N1 76.4(3)
C102 Ru1 Ru4 126.1(3)
C101 Ru1 Ru4 116.5(3)
C100 Ru1 Ru4 47.5(3)
C7 Ru1 Ru4 56.8(2)
N1 Ru1 Ru4 54.26(19)
C102 Ru1 Ru3 99.6(3)
C101 Ru1 Ru3 73.1(3)
C100 Ru1 Ru3 149.4(3)
C7 Ru1 Ru3 112.4(2)
N1 Ru1 Ru3 78.13(19)
Ru4 Ru1 Ru3 132.20(4)
C102 Ru1 Ru2 118.7(3)
C101 Ru1 Ru2 128.6(3)
C100 Ru1 Ru2 130.6(3)
C7 Ru1 Ru2 54.8(2)
N1 Ru1 Ru2 50.4(2)
Ru4 Ru1 Ru2 83.19(3)
Ru3 Ru1 Ru2 60.65(3)
C202 Ru2 C201 92.4(5)
C202 Ru2 N1 166.7(4)
C201 Ru2 N1 98.0(4)
C202 Ru2 C8 104.5(4)
C201 Ru2 C8 133.8(4)
N1 Ru2 C8 73.9(3)
C202 Ru2 C7 96.5(4)
C201 Ru2 C7 168.3(4)
N1 Ru2 C7 74.3(3)
C8 Ru2 C7 36.1(3)
C202 Ru2 Ru1 115.2(3)
C201 Ru2 Ru1 131.2(3)
N1 Ru2 Ru1 51.50(18)
C8 Ru2 Ru1 79.4(2)
C7 Ru2 Ru1 50.4(2)
C202 Ru2 Ru3 96.0(3)
C201 Ru2 Ru3 79.1(3)
N1 Ru2 Ru3 78.0(2)
C8 Ru2 Ru3 138.9(2)
C7 Ru2 Ru3 107.3(2)
Ru1 Ru2 Ru3 59.59(3)
C202 Ru2 Ru5 134.8(3)
C201 Ru2 Ru5 90.1(3)
N1 Ru2 Ru5 53.82(19)
C8 Ru2 Ru5 47.9(2)
C7 Ru2 Ru5 78.3(2)
Ru1 Ru2 Ru5 95.98(3)
Ru3 Ru2 Ru5 128.67(4)
C202 Ru2 Ru6 80.8(3)
C201 Ru2 Ru6 81.5(3)
N1 Ru2 Ru6 108.9(2)
C8 Ru2 Ru6 60.1(2)
C7 Ru2 Ru6 92.5(2)
Ru1 Ru2 Ru6 139.32(4)
Ru3 Ru2 Ru6 160.19(4)
Ru5 Ru2 Ru6 55.03(3)
C303 Ru3 C302 90.3(5)
C303 Ru3 C301 93.0(5)
C302 Ru3 C301 91.9(5)
C303 Ru3 N2 165.8(4)
C302 Ru3 N2 99.9(4)
C301 Ru3 N2 96.6(4)
C303 Ru3 Ru1 83.6(3)
C302 Ru3 Ru1 158.7(3)
C301 Ru3 Ru1 108.8(3)
N2 Ru3 Ru1 83.38(19)
C303 Ru3 Ru2 86.2(3)
C302 Ru3 Ru2 99.5(3)
C301 Ru3 Ru2 168.6(3)
N2 Ru3 Ru2 82.3(2)
Ru1 Ru3 Ru2 59.76(3)
C401 Ru4 C402 86.3(5)
C401 Ru4 C100 99.4(4)
C402 Ru4 C100 92.1(4)
C401 Ru4 N1 105.9(4)
C402 Ru4 N1 166.1(4)
C100 Ru4 N1 92.4(3)
C401 Ru4 C7 169.3(4)
C402 Ru4 C7 95.4(4)
C100 Ru4 C7 91.1(4)
N1 Ru4 C7 71.4(3)
C401 Ru4 C8 134.7(4)
C402 Ru4 C8 97.8(4)
C100 Ru4 C8 125.3(3)
N1 Ru4 C8 68.9(3)
C7 Ru4 C8 34.6(3)
C401 Ru4 Ru1 135.9(3)
C402 Ru4 Ru1 123.3(3)
C100 Ru4 Ru1 52.8(3)
N1 Ru4 Ru1 51.47(18)
C7 Ru4 Ru1 50.8(2)
C8 Ru4 Ru1 77.7(2)
C401 Ru4 Ru5 93.3(3)
C402 Ru4 Ru5 121.5(3)
C100 Ru4 Ru5 144.8(3)
N1 Ru4 Ru5 52.41(18)
C7 Ru4 Ru5 76.7(2)
C8 Ru4 Ru5 46.5(2)
Ru1 Ru4 Ru5 96.03(3)
C502 Ru5 C501 88.3(5)
C502 Ru5 C8 114.3(4)
C501 Ru5 C8 154.0(4)
C502 Ru5 N1 125.8(4)
C501 Ru5 N1 103.8(4)
C8 Ru5 N1 74.2(3)
C502 Ru5 C9 93.8(5)
C501 Ru5 C9 135.4(4)
C8 Ru5 C9 36.4(3)
N1 Ru5 C9 110.5(3)
C502 Ru5 Ru6 115.5(4)
C501 Ru5 Ru6 90.9(3)
C8 Ru5 Ru6 68.3(2)
N1 Ru5 Ru6 116.9(2)
C9 Ru5 Ru6 48.4(2)
C502 Ru5 Ru2 165.9(3)
C501 Ru5 Ru2 105.6(3)
C8 Ru5 Ru2 52.9(2)
N1 Ru5 Ru2 49.36(19)
C9 Ru5 Ru2 78.0(2)
Ru6 Ru5 Ru2 67.53(3)
C502 Ru5 Ru4 87.0(3)
C501 Ru5 Ru4 142.1(3)
C8 Ru5 Ru4 56.5(2)
N1 Ru5 Ru4 51.72(17)
C9 Ru5 Ru4 82.4(2)
Ru6 Ru5 Ru4 124.76(4)
Ru2 Ru5 Ru4 80.65(3)
C602 Ru6 C601 89.7(5)
C602 Ru6 C603 87.3(5)
C601 Ru6 C603 97.0(5)
C602 Ru6 C9 96.4(4)
C601 Ru6 C9 104.7(5)
C603 Ru6 C9 157.9(4)
C602 Ru6 Ru5 108.9(4)
C601 Ru6 Ru5 153.7(4)
C603 Ru6 Ru5 102.1(3)
C9 Ru6 Ru5 56.1(3)
C602 Ru6 Ru2 166.3(4)
C601 Ru6 Ru2 102.9(4)
C603 Ru6 Ru2 96.5(3)
C9 Ru6 Ru2 75.3(3)
Ru5 Ru6 Ru2 57.44(3)

loop_
_geom_bond_atom_site_label_1
_geom_bond_atom_site_label_2
_geom_bond_distance
C1 N2 1.348(12)
C1 C2 1.406(13)
C1 N1 1.418(11)
C2 C3 1.355(14)
C2 H2 0.9300
C3 C4 1.382(16)
C3 H3 0.9300
C4 C5 1.354(15)
C4 H4 0.9300
C5 N2 1.366(12)
C5 C6 1.486(16)
C6 H6A 0.9600
C6 H6B 0.9600
C6 H6C 0.9600
C7 C8 1.405(12)
C7 C11 1.515(13)
C7 Ru1 2.171(9)
C7 Ru2 2.300(9)
C7 Ru4 2.345(9)
C8 C9 1.376(13)
C8 Ru5 2.073(9)
C8 Ru2 2.227(8)
C8 Ru4 2.383(9)
C9 C10 1.508(14)
C9 Ru6 2.062(10)
C9 Ru5 2.287(9)
C10 C17 1.499(14)
C10 H10A 0.9700
C10 H10B 0.9700
C11 C16 1.377(14)
C11 C12 1.391(13)
C12 C13 1.384(15)
C12 H12 0.9300
C13 C14 1.348(17)
C13 H13 0.9300
C14 C15 1.374(17)
C14 H14 0.9300
C15 C16 1.357(14)
C15 H15 0.9300
C16 H16 0.9300
C17 C18 1.357(15)
C17 C22 1.377(15)
C18 C19 1.375(16)
C18 H18 0.9300
C19 C20 1.329(18)
C19 H19 0.9300
C20 C21 1.359(18)
C20 H20 0.9300
C21 C22 1.368(16)
C21 H21 0.9300
C22 H22 0.9300
C100 O100 1.167(11)
C100 Ru4 2.002(10)
C100 Ru1 2.164(9)
C101 O101 1.139(12)
C101 Ru1 1.918(12)
C102 O102 1.138(12)
C102 Ru1 1.902(12)
C201 O201 1.124(12)
C201 Ru2 1.896(11)
C202 O202 1.143(12)
C202 Ru2 1.888(12)
C301 O301 1.123(12)
C301 Ru3 1.929(12)
C302 O302 1.120(12)
C302 Ru3 1.905(11)
C303 O303 1.134(13)
C303 Ru3 1.883(12)
C401 O401 1.140(13)
C401 Ru4 1.875(12)
C402 O402 1.103(12)
C402 Ru4 1.884(11)
C501 O501 1.130(12)
C501 Ru5 1.906(11)
C502 O502 1.140(13)
C502 Ru5 1.856(12)
C601 O601 1.124(14)
C601 Ru6 1.906(14)
C602 O602 1.133(13)
C602 Ru6 1.865(12)
C603 O603 1.121(14)
C603 Ru6 1.973(14)
N1 Ru2 2.138(8)
N1 Ru1 2.172(7)
N1 Ru4 2.254(7)
N1 Ru5 2.275(7)
N2 Ru3 2.222(8)
Ru1 Ru4 2.6726(11)
Ru1 Ru3 2.7115(12)
Ru1 Ru2 2.7161(11)
Ru2 Ru3 2.7404(11)
Ru2 Ru5 2.7439(11)
Ru2 Ru6 3.0083(12)
Ru4 Ru5 2.7842(11)
Ru5 Ru6 2.6678(12)

loop_
_geom_torsion_atom_site_label_1
_geom_torsion_atom_site_label_2
_geom_torsion_atom_site_label_3
_geom_torsion_atom_site_label_4
_geom_torsion
N2 C1 C2 C3 0.3(14)
N1 C1 C2 C3 178.9(9)
C1 C2 C3 C4 -3.3(16)
C2 C3 C4 C5 3.0(18)
C3 C4 C5 N2 0.3(18)
C3 C4 C5 C6 -178.1(12)
C11 C7 C8 C9 3.5(19)
Ru1 C7 C8 C9 -179.9(11)
Ru2 C7 C8 C9 -126.8(15)
Ru4 C7 C8 C9 124.9(14)
C11 C7 C8 Ru5 -171.2(6)
Ru1 C7 C8 Ru5 5.4(12)
Ru2 C7 C8 Ru5 58.6(7)
Ru4 C7 C8 Ru5 -49.8(7)
C11 C7 C8 Ru2 130.3(8)
Ru1 C7 C8 Ru2 -53.1(6)
Ru4 C7 C8 Ru2 -108.4(3)
C11 C7 C8 Ru4 -121.4(8)
Ru1 C7 C8 Ru4 55.2(6)
Ru2 C7 C8 Ru4 108.4(3)
C7 C8 C9 C10 -59.7(19)
Ru5 C8 C9 C10 116.4(9)
Ru2 C8 C9 C10 -173.2(8)
Ru4 C8 C9 C10 49.6(12)
C7 C8 C9 Ru6 117.1(14)
Ru5 C8 C9 Ru6 -66.8(4)
Ru2 C8 C9 Ru6 3.7(8)
Ru4 C8 C9 Ru6 -133.5(5)
C7 C8 C9 Ru5 -176.1(15)
Ru2 C8 C9 Ru5 70.5(5)
Ru4 C8 C9 Ru5 -66.7(6)
C8 C9 C10 C17 170.5(10)
Ru6 C9 C10 C17 -4.9(17)
Ru5 C9 C10 C17 -112.0(10)
C8 C7 C11 C16 -48.1(12)
Ru1 C7 C11 C16 135.2(8)
Ru2 C7 C11 C16 36.5(14)
Ru4 C7 C11 C16 -135.7(8)
C8 C7 C11 C12 126.7(10)
Ru1 C7 C11 C12 -50.0(12)
Ru2 C7 C11 C12 -148.7(8)
Ru4 C7 C11 C12 39.1(13)
C16 C11 C12 C13 -1.0(16)
C7 C11 C12 C13 -175.9(10)
C11 C12 C13 C14 0.7(18)
C12 C13 C14 C15 -0.8(19)
C13 C14 C15 C16 1.3(18)
C14 C15 C16 C11 -1.7(17)
C12 C11 C16 C15 1.5(15)
C7 C11 C16 C15 176.5(10)
C9 C10 C17 C18 -69.7(14)
C9 C10 C17 C22 111.8(12)
C22 C17 C18 C19 -1.6(16)
C10 C17 C18 C19 179.9(11)
C17 C18 C19 C20 0.3(19)
C18 C19 C20 C21 1(2)
C19 C20 C21 C22 0(2)
C20 C21 C22 C17 -1(2)
C18 C17 C22 C21 1.9(17)
C10 C17 C22 C21 -179.6(11)
N2 C1 N1 Ru2 37.5(9)
C2 C1 N1 Ru2 -141.2(7)
N2 C1 N1 Ru1 -51.1(9)
C2 C1 N1 Ru1 130.2(7)
N2 C1 N1 Ru4 -140.7(7)
C2 C1 N1 Ru4 40.6(11)
N2 C1 N1 Ru5 125.5(7)
C2 C1 N1 Ru5 -53.2(9)
C2 C1 N2 C5 3.0(13)
N1 C1 N2 C5 -175.7(8)
C2 C1 N2 Ru3 -173.3(7)
N1 C1 N2 Ru3 8.0(10)
C4 C5 N2 C1 -3.3(15)
C6 C5 N2 C1 175.1(10)
C4 C5 N2 Ru3 172.6(8)
C6 C5 N2 Ru3 -8.9(15)
Ru4 C100 Ru1 C102 134.1(4)
O100 C100 Ru1 C101 41.6(12)
Ru4 C100 Ru1 C101 -138.2(4)
O100 C100 Ru1 C7 -140.8(12)
Ru4 C100 Ru1 C7 39.4(3)
O100 C100 Ru1 N1 142.8(12)
Ru4 C100 Ru1 N1 -37.0(3)
O100 C100 Ru1 Ru4 179.8(14)
O100 C100 Ru1 Ru3 75.9(13)
Ru4 C100 Ru1 Ru3 -103.9(5)
O100 C100 Ru1 Ru2 176.3(10)
Ru4 C100 Ru1 Ru2 -3.5(5)
C8 C7 Ru1 C102 173.1(8)
C11 C7 Ru1 C102 -10.6(8)
Ru2 C7 Ru1 C102 122.3(3)
Ru4 C7 Ru1 C102 -131.0(3)
C8 C7 Ru1 C101 -70(3)
C11 C7 Ru1 C101 106(3)
Ru2 C7 Ru1 C101 -121(3)
Ru4 C7 Ru1 C101 -14(3)
C8 C7 Ru1 C100 -90.0(8)
C11 C7 Ru1 C100 86.4(7)
Ru2 C7 Ru1 C100 -140.8(3)
Ru4 C7 Ru1 C100 -34.0(3)
C8 C7 Ru1 N1 0.0(7)
C11 C7 Ru1 N1 176.4(8)
Ru2 C7 Ru1 N1 -50.8(2)
Ru4 C7 Ru1 N1 56.0(2)
C8 C7 Ru1 Ru4 -56.0(7)
C11 C7 Ru1 Ru4 120.4(8)
Ru2 C7 Ru1 Ru4 -106.8(3)
C8 C7 Ru1 Ru3 70.8(8)
C11 C7 Ru1 Ru3 -112.8(7)
Ru2 C7 Ru1 Ru3 20.0(3)
Ru4 C7 Ru1 Ru3 126.76(13)
C8 C7 Ru1 Ru2 50.8(6)
C11 C7 Ru1 Ru2 -132.8(8)
Ru4 C7 Ru1 Ru2 106.8(3)
C1 N1 Ru1 C102 133.8(17)
Ru2 N1 Ru1 C102 18.0(19)
Ru4 N1 Ru1 C102 -96.0(18)
Ru5 N1 Ru1 C102 -42(2)
C1 N1 Ru1 C101 -15.6(7)
Ru2 N1 Ru1 C101 -131.4(3)
Ru4 N1 Ru1 C101 114.7(3)
Ru5 N1 Ru1 C101 168.5(5)
C1 N1 Ru1 C100 -97.1(6)
Ru2 N1 Ru1 C100 147.0(3)
Ru4 N1 Ru1 C100 33.1(3)
Ru5 N1 Ru1 C100 87.0(5)
C1 N1 Ru1 C7 171.1(6)
Ru2 N1 Ru1 C7 55.3(3)
Ru4 N1 Ru1 C7 -58.7(3)
Ru5 N1 Ru1 C7 -4.8(4)
C1 N1 Ru1 Ru4 -130.2(6)
Ru2 N1 Ru1 Ru4 113.9(3)
Ru5 N1 Ru1 Ru4 53.9(4)
C1 N1 Ru1 Ru3 54.3(5)
Ru2 N1 Ru1 Ru3 -61.57(15)
Ru4 N1 Ru1 Ru3 -175.51(18)
Ru5 N1 Ru1 Ru3 -121.6(5)
C1 N1 Ru1 Ru2 115.8(6)
Ru4 N1 Ru1 Ru2 -113.9(3)
Ru5 N1 Ru1 Ru2 -60.1(4)
C1 N1 Ru2 C202 -113.9(16)
Ru1 N1 Ru2 C202 -3.8(17)
Ru4 N1 Ru2 C202 64.7(17)
Ru5 N1 Ru2 C202 134.5(16)
C1 N1 Ru2 C201 27.4(7)
Ru1 N1 Ru2 C201 137.5(4)
Ru4 N1 Ru2 C201 -154.0(4)
Ru5 N1 Ru2 C201 -84.2(4)
C1 N1 Ru2 C8 160.8(6)
Ru1 N1 Ru2 C8 -89.1(3)
Ru4 N1 Ru2 C8 -20.6(3)
Ru5 N1 Ru2 C8 49.2(3)
C1 N1 Ru2 C7 -161.6(7)
Ru1 N1 Ru2 C7 -51.5(3)
Ru4 N1 Ru2 C7 17.0(3)
Ru5 N1 Ru2 C7 86.8(3)
C1 N1 Ru2 Ru1 -110.1(6)
Ru4 N1 Ru2 Ru1 68.5(2)
Ru5 N1 Ru2 Ru1 138.3(3)
C1 N1 Ru2 Ru3 -49.6(5)
Ru1 N1 Ru2 Ru3 60.51(14)
Ru4 N1 Ru2 Ru3 129.1(3)
Ru5 N1 Ru2 Ru3 -161.20(17)
C1 N1 Ru2 Ru5 111.6(6)
Ru1 N1 Ru2 Ru5 -138.3(3)
Ru4 N1 Ru2 Ru5 -69.8(3)
C1 N1 Ru2 Ru6 111.1(6)
Ru1 N1 Ru2 Ru6 -138.79(12)
Ru4 N1 Ru2 Ru6 -70.3(3)
Ru5 N1 Ru2 Ru6 -0.50(19)
C9 C8 Ru2 C202 67.3(8)
C7 C8 Ru2 C202 -81.0(6)
Ru5 C8 Ru2 C202 138.3(4)
Ru4 C8 Ru2 C202 -147.6(4)
C9 C8 Ru2 C201 -40.8(10)
C7 C8 Ru2 C201 171.0(6)
Ru5 C8 Ru2 C201 30.3(6)
Ru4 C8 Ru2 C201 104.4(6)
C9 C8 Ru2 N1 -126.5(8)
C7 C8 Ru2 N1 85.3(5)
Ru5 C8 Ru2 N1 -55.4(3)
Ru4 C8 Ru2 N1 18.7(3)
C9 C8 Ru2 C7 148.2(10)
Ru5 C8 Ru2 C7 -140.7(6)
Ru4 C8 Ru2 C7 -66.6(5)
C9 C8 Ru2 Ru1 -179.2(8)
C7 C8 Ru2 Ru1 32.6(5)
Ru5 C8 Ru2 Ru1 -108.2(2)
Ru4 C8 Ru2 Ru1 -34.0(2)
C9 C8 Ru2 Ru3 -175.3(6)
C7 C8 Ru2 Ru3 36.5(7)
Ru5 C8 Ru2 Ru3 -104.2(3)
Ru4 C8 Ru2 Ru3 -30.1(5)
C9 C8 Ru2 Ru5 -71.1(7)
C7 C8 Ru2 Ru5 140.7(6)
Ru4 C8 Ru2 Ru5 74.1(3)
C9 C8 Ru2 Ru6 -2.8(6)
C7 C8 Ru2 Ru6 -151.1(6)
Ru5 C8 Ru2 Ru6 68.22(19)
Ru4 C8 Ru2 Ru6 142.3(4)
C8 C7 Ru2 C202 105.8(6)
C11 C7 Ru2 C202 0.7(10)
Ru1 C7 Ru2 C202 -117.5(4)
Ru4 C7 Ru2 C202 174.2(4)
C8 C7 Ru2 C201 -34(2)
C11 C7 Ru2 C201 -138.9(19)
Ru1 C7 Ru2 C201 103(2)
Ru4 C7 Ru2 C201 35(2)
C8 C7 Ru2 N1 -84.1(5)
C11 C7 Ru2 N1 170.8(10)
Ru1 C7 Ru2 N1 52.6(3)
Ru4 C7 Ru2 N1 -15.7(3)
C11 C7 Ru2 C8 -105.1(11)
Ru1 C7 Ru2 C8 136.7(6)
Ru4 C7 Ru2 C8 68.4(5)
C8 C7 Ru2 Ru1 -136.7(6)
C11 C7 Ru2 Ru1 118.2(10)
Ru4 C7 Ru2 Ru1 -68.3(3)
C8 C7 Ru2 Ru3 -155.8(5)
C11 C7 Ru2 Ru3 99.1(9)
Ru1 C7 Ru2 Ru3 -19.1(3)
Ru4 C7 Ru2 Ru3 -87.4(3)
C8 C7 Ru2 Ru5 -28.7(5)
C11 C7 Ru2 Ru5 -133.8(9)
Ru1 C7 Ru2 Ru5 108.0(2)
Ru4 C7 Ru2 Ru5 39.7(2)
C8 C7 Ru2 Ru6 24.8(5)
C11 C7 Ru2 Ru6 -80.3(9)
Ru1 C7 Ru2 Ru6 161.51(19)
Ru4 C7 Ru2 Ru6 93.2(3)
C102 Ru1 Ru2 C202 3.0(5)
C101 Ru1 Ru2 C202 -110.7(5)
C100 Ru1 Ru2 C202 133.3(5)
C7 Ru1 Ru2 C202 76.9(5)
N1 Ru1 Ru2 C202 179.0(4)
Ru4 Ru1 Ru2 C202 130.7(4)
Ru3 Ru1 Ru2 C202 -81.8(4)
C102 Ru1 Ru2 C201 121.3(5)
C101 Ru1 Ru2 C201 7.5(6)
C100 Ru1 Ru2 C201 -108.5(6)
C7 Ru1 Ru2 C201 -164.8(5)
N1 Ru1 Ru2 C201 -62.7(5)
Ru4 Ru1 Ru2 C201 -111.1(4)
Ru3 Ru1 Ru2 C201 36.4(4)
C102 Ru1 Ru2 N1 -176.0(4)
C101 Ru1 Ru2 N1 70.3(5)
C100 Ru1 Ru2 N1 -45.8(4)
C7 Ru1 Ru2 N1 -102.1(4)
Ru4 Ru1 Ru2 N1 -48.3(2)
Ru3 Ru1 Ru2 N1 99.1(2)
C102 Ru1 Ru2 C8 -98.2(4)
C101 Ru1 Ru2 C8 148.1(4)
C100 Ru1 Ru2 C8 32.1(4)
C7 Ru1 Ru2 C8 -24.3(4)
N1 Ru1 Ru2 C8 77.8(3)
Ru4 Ru1 Ru2 C8 29.5(2)
Ru3 Ru1 Ru2 C8 177.0(2)
C102 Ru1 Ru2 C7 -73.9(5)
C101 Ru1 Ru2 C7 172.4(5)
C100 Ru1 Ru2 C7 56.3(5)
N1 Ru1 Ru2 C7 102.1(4)
Ru4 Ru1 Ru2 C7 53.8(3)
Ru3 Ru1 Ru2 C7 -158.7(3)
C102 Ru1 Ru2 Ru3 84.9(3)
C101 Ru1 Ru2 Ru3 -28.9(4)
C100 Ru1 Ru2 Ru3 -144.9(3)
C7 Ru1 Ru2 Ru3 158.7(3)
N1 Ru1 Ru2 Ru3 -99.1(2)
Ru4 Ru1 Ru2 Ru3 -147.49(4)
C102 Ru1 Ru2 Ru5 -143.3(3)
C101 Ru1 Ru2 Ru5 102.9(4)
C100 Ru1 Ru2 Ru5 -13.1(3)
C7 Ru1 Ru2 Ru5 -69.4(3)
N1 Ru1 Ru2 Ru5 32.7(2)
Ru4 Ru1 Ru2 Ru5 -15.66(3)
Ru3 Ru1 Ru2 Ru5 131.83(4)
C102 Ru1 Ru2 Ru6 -103.0(4)
C101 Ru1 Ru2 Ru6 143.3(4)
C100 Ru1 Ru2 Ru6 27.2(3)
C7 Ru1 Ru2 Ru6 -29.1(3)
N1 Ru1 Ru2 Ru6 73.0(3)
Ru4 Ru1 Ru2 Ru6 24.69(6)
Ru3 Ru1 Ru2 Ru6 172.17(6)
C1 N2 Ru3 C301 134.2(7)
C5 N2 Ru3 C301 -41.8(9)
C1 N2 Ru3 Ru1 25.9(6)
C5 N2 Ru3 Ru1 -150.1(8)
C1 N2 Ru3 Ru2 -34.3(6)
C5 N2 Ru3 Ru2 149.6(8)
C102 Ru1 Ru3 C303 -28.3(5)
C101 Ru1 Ru3 C303 -114.0(5)
C100 Ru1 Ru3 C303 -149.6(6)
C7 Ru1 Ru3 C303 70.6(4)
N1 Ru1 Ru3 C303 140.3(4)
Ru4 Ru1 Ru3 C303 135.4(4)
Ru2 Ru1 Ru3 C303 89.3(4)
C102 Ru1 Ru3 C302 -102.4(10)
C101 Ru1 Ru3 C302 172.0(10)
C100 Ru1 Ru3 C302 136.3(11)
C7 Ru1 Ru3 C302 -3.5(10)
N1 Ru1 Ru3 C302 66.2(9)
Ru4 Ru1 Ru3 C302 61.3(9)
Ru2 Ru1 Ru3 C302 15.2(9)
C102 Ru1 Ru3 C301 62.7(4)
C101 Ru1 Ru3 C301 -23.0(4)
C100 Ru1 Ru3 C301 -58.6(6)
C7 Ru1 Ru3 C301 161.6(4)
N1 Ru1 Ru3 C301 -128.7(4)
Ru4 Ru1 Ru3 C301 -133.6(3)
Ru2 Ru1 Ru3 C301 -179.7(3)
C102 Ru1 Ru3 N2 157.4(4)
C101 Ru1 Ru3 N2 71.8(4)
C100 Ru1 Ru3 N2 36.1(6)
C7 Ru1 Ru3 N2 -103.7(3)
N1 Ru1 Ru3 N2 -34.0(3)
Ru4 Ru1 Ru3 N2 -38.9(2)
Ru2 Ru1 Ru3 N2 -85.0(2)
C102 Ru1 Ru3 Ru2 -117.6(3)
C101 Ru1 Ru3 Ru2 156.7(3)
C100 Ru1 Ru3 Ru2 121.1(5)
C7 Ru1 Ru3 Ru2 -18.7(3)
N1 Ru1 Ru3 Ru2 51.0(2)
Ru4 Ru1 Ru3 Ru2 46.09(5)
C202 Ru2 Ru3 C303 30.9(4)
C201 Ru2 Ru3 C303 122.3(5)
N1 Ru2 Ru3 C303 -137.0(4)
C8 Ru2 Ru3 C303 -89.3(5)
C7 Ru2 Ru3 C303 -67.8(4)
Ru1 Ru2 Ru3 C303 -84.8(3)
Ru5 Ru2 Ru3 C303 -156.5(3)
Ru6 Ru2 Ru3 C303 110.4(3)
C202 Ru2 Ru3 C302 -58.7(5)
C201 Ru2 Ru3 C302 32.6(5)
N1 Ru2 Ru3 C302 133.4(4)
C8 Ru2 Ru3 C302 -179.0(5)
C7 Ru2 Ru3 C302 -157.4(4)
Ru1 Ru2 Ru3 C302 -174.4(3)
Ru5 Ru2 Ru3 C302 113.9(3)
Ru6 Ru2 Ru3 C302 20.7(4)
C202 Ru2 Ru3 C301 117.1(16)
C201 Ru2 Ru3 C301 -151.6(16)
N1 Ru2 Ru3 C301 -50.9(16)
C8 Ru2 Ru3 C301 -3.2(16)
C7 Ru2 Ru3 C301 18.3(16)
Ru1 Ru2 Ru3 C301 1.3(15)
Ru5 Ru2 Ru3 C301 -70.3(15)
Ru6 Ru2 Ru3 C301 -163.5(15)
C202 Ru2 Ru3 N2 -157.5(4)
C201 Ru2 Ru3 N2 -66.2(4)
N1 Ru2 Ru3 N2 34.6(3)
C8 Ru2 Ru3 N2 82.3(4)
C7 Ru2 Ru3 N2 103.8(3)
Ru1 Ru2 Ru3 N2 86.77(19)
Ru5 Ru2 Ru3 N2 15.1(2)
Ru6 Ru2 Ru3 N2 -78.1(2)
C202 Ru2 Ru3 Ru1 115.8(3)
C201 Ru2 Ru3 Ru1 -152.9(4)
N1 Ru2 Ru3 Ru1 -52.17(18)
C8 Ru2 Ru3 Ru1 -4.5(3)
C7 Ru2 Ru3 Ru1 17.0(2)
Ru5 Ru2 Ru3 Ru1 -71.64(4)
Ru6 Ru2 Ru3 Ru1 -164.82(11)
C1 N1 Ru4 C401 -29.5(8)
Ru2 N1 Ru4 C401 152.2(4)
Ru1 N1 Ru4 C401 -136.7(4)
Ru5 N1 Ru4 C401 81.8(4)
C1 N1 Ru4 C402 -180.0(15)
Ru2 N1 Ru4 C402 1.7(17)
Ru1 N1 Ru4 C402 72.8(16)
Ru5 N1 Ru4 C402 -68.7(16)
C1 N1 Ru4 C100 71.0(8)
Ru2 N1 Ru4 C100 -107.3(4)
Ru1 N1 Ru4 C100 -36.2(3)
Ru5 N1 Ru4 C100 -177.7(3)
C1 N1 Ru4 C7 161.4(8)
Ru2 N1 Ru4 C7 -17.0(3)
Ru1 N1 Ru4 C7 54.2(3)
Ru5 N1 Ru4 C7 -87.3(3)
C1 N1 Ru4 C8 -161.9(8)
Ru2 N1 Ru4 C8 19.8(3)
Ru1 N1 Ru4 C8 90.9(3)
Ru5 N1 Ru4 C8 -50.6(2)
C1 N1 Ru4 Ru1 107.2(8)
Ru2 N1 Ru4 Ru1 -71.1(3)
Ru5 N1 Ru4 Ru1 -141.5(3)
C1 N1 Ru4 Ru5 -111.3(8)
Ru2 N1 Ru4 Ru5 70.4(3)
Ru1 N1 Ru4 Ru5 141.5(3)
C8 C7 Ru4 C401 2(2)
C11 C7 Ru4 C401 112(2)
Ru1 C7 Ru4 C401 -132(2)
Ru2 C7 Ru4 C401 -62(2)
C8 C7 Ru4 C402 -96.0(6)
C11 C7 Ru4 C402 13.8(8)
Ru1 C7 Ru4 C402 129.4(4)
Ru2 C7 Ru4 C402 -160.5(4)
C8 C7 Ru4 C100 171.8(5)
C11 C7 Ru4 C100 -78.4(8)
Ru1 C7 Ru4 C100 37.2(3)
Ru2 C7 Ru4 C100 107.3(4)
C8 C7 Ru4 N1 79.6(5)
C11 C7 Ru4 N1 -170.6(8)
Ru1 C7 Ru4 N1 -55.0(2)
Ru2 C7 Ru4 N1 15.1(3)
C11 C7 Ru4 C8 109.8(10)
Ru1 C7 Ru4 C8 -134.6(6)
Ru2 C7 Ru4 C8 -64.5(5)
C8 C7 Ru4 Ru1 134.6(6)
C11 C7 Ru4 Ru1 -115.6(8)
Ru2 C7 Ru4 Ru1 70.1(3)
C8 C7 Ru4 Ru5 25.2(4)
C11 C7 Ru4 Ru5 135.0(8)
Ru1 C7 Ru4 Ru5 -109.38(19)
Ru2 C7 Ru4 Ru5 -39.3(2)
C9 C8 Ru4 C401 34.2(10)
C7 C8 Ru4 C401 -179.3(6)
Ru5 C8 Ru4 C401 -34.2(6)
Ru2 C8 Ru4 C401 -110.1(5)
C9 C8 Ru4 C402 -58.3(8)
C7 C8 Ru4 C402 88.1(6)
Ru5 C8 Ru4 C402 -126.7(4)
Ru2 C8 Ru4 C402 157.4(4)
C9 C8 Ru4 C100 -156.6(7)
C7 C8 Ru4 C100 -10.1(7)
Ru5 C8 Ru4 C100 135.1(4)
Ru2 C8 Ru4 C100 59.2(5)
C9 C8 Ru4 N1 126.0(8)
C7 C8 Ru4 N1 -87.6(5)
Ru5 C8 Ru4 N1 57.6(2)
Ru2 C8 Ru4 N1 -18.3(3)
C9 C8 Ru4 C7 -146.5(10)
Ru5 C8 Ru4 C7 145.2(6)
Ru2 C8 Ru4 C7 69.3(5)
C9 C8 Ru4 Ru1 179.1(8)
C7 C8 Ru4 Ru1 -34.4(5)
Ru5 C8 Ru4 Ru1 110.8(2)
Ru2 C8 Ru4 Ru1 34.9(2)
C9 C8 Ru4 Ru5 68.4(7)
C7 C8 Ru4 Ru5 -145.2(6)
Ru2 C8 Ru4 Ru5 -75.9(3)
C102 Ru1 Ru4 C401 -122.8(6)
C101 Ru1 Ru4 C401 -13.4(6)
C100 Ru1 Ru4 C401 -60.8(6)
C7 Ru1 Ru4 C401 168.5(6)
N1 Ru1 Ru4 C401 71.4(5)
Ru3 Ru1 Ru4 C401 77.3(5)
Ru2 Ru1 Ru4 C401 116.5(5)
C102 Ru1 Ru4 C402 1.8(5)
C101 Ru1 Ru4 C402 111.1(5)
C100 Ru1 Ru4 C402 63.7(5)
C7 Ru1 Ru4 C402 -66.9(5)
N1 Ru1 Ru4 C402 -164.1(5)
Ru3 Ru1 Ru4 C402 -158.2(4)
Ru2 Ru1 Ru4 C402 -118.9(4)
C102 Ru1 Ru4 C100 -61.9(5)
C101 Ru1 Ru4 C100 47.4(5)
C7 Ru1 Ru4 C100 -130.6(4)
N1 Ru1 Ru4 C100 132.2(4)
Ru3 Ru1 Ru4 C100 138.1(4)
Ru2 Ru1 Ru4 C100 177.4(4)
C102 Ru1 Ru4 N1 165.9(4)
C101 Ru1 Ru4 N1 -84.8(4)
C100 Ru1 Ru4 N1 -132.2(4)
C7 Ru1 Ru4 N1 97.2(4)
Ru3 Ru1 Ru4 N1 5.9(2)
Ru2 Ru1 Ru4 N1 45.2(2)
C102 Ru1 Ru4 C7 68.7(5)
C101 Ru1 Ru4 C7 178.1(4)
C100 Ru1 Ru4 C7 130.6(4)
N1 Ru1 Ru4 C7 -97.2(4)
Ru3 Ru1 Ru4 C7 -91.2(3)
Ru2 Ru1 Ru4 C7 -52.0(3)
C102 Ru1 Ru4 C8 93.1(4)
C101 Ru1 Ru4 C8 -157.5(4)
C100 Ru1 Ru4 C8 155.1(4)
C7 Ru1 Ru4 C8 24.4(3)
N1 Ru1 Ru4 C8 -72.7(3)
Ru3 Ru1 Ru4 C8 -66.8(2)
Ru2 Ru1 Ru4 C8 -27.6(2)
C102 Ru1 Ru4 Ru5 136.1(4)
C101 Ru1 Ru4 Ru5 -114.5(3)
C100 Ru1 Ru4 Ru5 -161.9(4)
C7 Ru1 Ru4 Ru5 67.4(3)
N1 Ru1 Ru4 Ru5 -29.7(2)
Ru3 Ru1 Ru4 Ru5 -23.80(6)
Ru2 Ru1 Ru4 Ru5 15.43(3)
C9 C8 Ru5 C502 -60.7(7)
C7 C8 Ru5 C502 116.3(9)
Ru2 C8 Ru5 C502 173.2(4)
Ru4 C8 Ru5 C502 68.4(4)
C9 C8 Ru5 C501 87.5(10)
C7 C8 Ru5 C501 -95.5(12)
Ru2 C8 Ru5 C501 -38.5(10)
Ru4 C8 Ru5 C501 -143.4(9)
C9 C8 Ru5 N1 176.7(6)
C7 C8 Ru5 N1 -6.3(8)
Ru2 C8 Ru5 N1 50.6(2)
Ru4 C8 Ru5 N1 -54.2(2)
C7 C8 Ru5 C9 177.0(11)
Ru2 C8 Ru5 C9 -126.0(6)
Ru4 C8 Ru5 C9 129.1(6)
C9 C8 Ru5 Ru6 48.4(5)
C7 C8 Ru5 Ru6 -134.6(9)
Ru2 C8 Ru5 Ru6 -77.60(18)
Ru4 C8 Ru5 Ru6 177.5(2)
C9 C8 Ru5 Ru2 126.0(6)
C7 C8 Ru5 Ru2 -56.9(8)
Ru4 C8 Ru5 Ru2 -104.9(3)
C9 C8 Ru5 Ru4 -129.1(6)
C7 C8 Ru5 Ru4 47.9(8)
Ru2 C8 Ru5 Ru4 104.9(3)
C1 N1 Ru5 C502 81.6(8)
Ru2 N1 Ru5 C502 -163.2(5)
Ru1 N1 Ru5 C502 -102.6(6)
Ru4 N1 Ru5 C502 -49.3(5)
C1 N1 Ru5 C501 -16.4(7)
Ru2 N1 Ru5 C501 98.8(4)
Ru1 N1 Ru5 C501 159.4(5)
Ru4 N1 Ru5 C501 -147.3(4)
C1 N1 Ru5 C8 -169.6(7)
Ru2 N1 Ru5 C8 -54.3(3)
Ru1 N1 Ru5 C8 6.3(4)
Ru4 N1 Ru5 C8 59.6(3)
C1 N1 Ru5 C9 -167.5(6)
Ru2 N1 Ru5 C9 -52.2(3)
Ru1 N1 Ru5 C9 8.4(6)
Ru4 N1 Ru5 C9 61.7(3)
C1 N1 Ru5 Ru6 -114.7(6)
Ru2 N1 Ru5 Ru6 0.6(2)
Ru1 N1 Ru5 Ru6 61.2(5)
Ru4 N1 Ru5 Ru6 114.46(15)
C1 N1 Ru5 Ru2 -115.3(6)
Ru1 N1 Ru5 Ru2 60.6(4)
Ru4 N1 Ru5 Ru2 113.9(2)
C1 N1 Ru5 Ru4 130.9(7)
Ru2 N1 Ru5 Ru4 -113.9(2)
Ru1 N1 Ru5 Ru4 -53.3(4)
C8 C9 Ru5 C502 127.2(6)
C10 C9 Ru5 C502 16.1(9)
Ru6 C9 Ru5 C502 -121.1(4)
C8 C9 Ru5 C501 -141.4(6)
C10 C9 Ru5 C501 107.6(9)
Ru6 C9 Ru5 C501 -29.6(7)
C10 C9 Ru5 C8 -111.0(10)
Ru6 C9 Ru5 C8 111.7(6)
C8 C9 Ru5 N1 -3.4(6)
C10 C9 Ru5 N1 -114.5(8)
Ru6 C9 Ru5 N1 108.3(3)
C8 C9 Ru5 Ru6 -111.7(6)
C10 C9 Ru5 Ru6 137.2(9)
C8 C9 Ru5 Ru2 -41.2(5)
C10 C9 Ru5 Ru2 -152.3(8)
Ru6 C9 Ru5 Ru2 70.5(2)
C8 C9 Ru5 Ru4 40.8(5)
C10 C9 Ru5 Ru4 -70.3(8)
Ru6 C9 Ru5 Ru4 152.5(2)
C202 Ru2 Ru5 C502 -91.3(16)
C201 Ru2 Ru5 C502 175.1(16)
N1 Ru2 Ru5 C502 75.3(15)
C8 Ru2 Ru5 C502 -26.2(16)
C7 Ru2 Ru5 C502 -3.8(16)
Ru1 Ru2 Ru5 C502 43.7(15)
Ru3 Ru2 Ru5 C502 99.1(15)
Ru6 Ru2 Ru5 C502 -105.3(15)
C202 Ru2 Ru5 C501 98.4(6)
C201 Ru2 Ru5 C501 4.9(5)
N1 Ru2 Ru5 C501 -95.0(4)
C8 Ru2 Ru5 C501 163.5(5)
C7 Ru2 Ru5 C501 -174.1(4)
Ru1 Ru2 Ru5 C501 -126.6(4)
Ru3 Ru2 Ru5 C501 -71.2(4)
Ru6 Ru2 Ru5 C501 84.4(4)
C202 Ru2 Ru5 C8 -65.1(5)
C201 Ru2 Ru5 C8 -158.6(5)
N1 Ru2 Ru5 C8 101.5(4)
C7 Ru2 Ru5 C8 22.4(4)
Ru1 Ru2 Ru5 C8 69.9(3)
Ru3 Ru2 Ru5 C8 125.3(3)
Ru6 Ru2 Ru5 C8 -79.1(3)
C202 Ru2 Ru5 N1 -166.6(5)
C201 Ru2 Ru5 N1 99.9(4)
C8 Ru2 Ru5 N1 -101.5(4)
C7 Ru2 Ru5 N1 -79.1(3)
Ru1 Ru2 Ru5 N1 -31.6(2)
Ru3 Ru2 Ru5 N1 23.8(2)
Ru6 Ru2 Ru5 N1 179.4(2)
C202 Ru2 Ru5 C9 -35.8(5)
C201 Ru2 Ru5 C9 -129.3(4)
N1 Ru2 Ru5 C9 130.8(3)
C8 Ru2 Ru5 C9 29.4(4)
C7 Ru2 Ru5 C9 51.8(3)
Ru1 Ru2 Ru5 C9 99.2(2)
Ru3 Ru2 Ru5 C9 154.6(2)
Ru6 Ru2 Ru5 C9 -49.8(2)
C202 Ru2 Ru5 Ru6 14.0(5)
C201 Ru2 Ru5 Ru6 -79.5(4)
N1 Ru2 Ru5 Ru6 -179.4(2)
C8 Ru2 Ru5 Ru6 79.1(3)
C7 Ru2 Ru5 Ru6 101.5(2)
Ru1 Ru2 Ru5 Ru6 149.01(3)
Ru3 Ru2 Ru5 Ru6 -155.61(5)
C202 Ru2 Ru5 Ru4 -119.9(5)
C201 Ru2 Ru5 Ru4 146.6(4)
N1 Ru2 Ru5 Ru4 46.7(2)
C8 Ru2 Ru5 Ru4 -54.8(3)
C7 Ru2 Ru5 Ru4 -32.4(2)
Ru1 Ru2 Ru5 Ru4 15.11(3)
Ru3 Ru2 Ru5 Ru4 70.50(5)
Ru6 Ru2 Ru5 Ru4 -133.90(3)
C401 Ru4 Ru5 C502 34.5(5)
C402 Ru4 Ru5 C502 -53.2(5)
C100 Ru4 Ru5 C502 146.0(6)
N1 Ru4 Ru5 C502 142.0(5)
C7 Ru4 Ru5 C502 -141.4(4)
C8 Ru4 Ru5 C502 -122.0(5)
Ru1 Ru4 Ru5 C502 171.3(4)
C401 Ru4 Ru5 C501 -48.8(7)
C402 Ru4 Ru5 C501 -136.5(7)
C100 Ru4 Ru5 C501 62.7(7)
N1 Ru4 Ru5 C501 58.7(6)
C7 Ru4 Ru5 C501 135.3(6)
C8 Ru4 Ru5 C501 154.8(6)
Ru1 Ru4 Ru5 C501 88.1(6)
C401 Ru4 Ru5 C8 156.4(4)
C402 Ru4 Ru5 C8 68.8(5)
C100 Ru4 Ru5 C8 -92.1(6)
N1 Ru4 Ru5 C8 -96.0(4)
C7 Ru4 Ru5 C8 -19.4(4)
Ru1 Ru4 Ru5 C8 -66.7(3)
C401 Ru4 Ru5 N1 -107.5(4)
C402 Ru4 Ru5 N1 164.8(4)
C100 Ru4 Ru5 N1 4.0(5)
C7 Ru4 Ru5 N1 76.6(3)
C8 Ru4 Ru5 N1 96.0(4)
Ru1 Ru4 Ru5 N1 29.3(2)
C401 Ru4 Ru5 C9 128.8(4)
C402 Ru4 Ru5 C9 41.1(4)
C100 Ru4 Ru5 C9 -119.7(5)
N1 Ru4 Ru5 C9 -123.7(3)
C7 Ru4 Ru5 C9 -47.1(3)
C8 Ru4 Ru5 C9 -27.7(4)
Ru1 Ru4 Ru5 C9 -94.4(2)
C401 Ru4 Ru5 Ru6 153.6(3)
C402 Ru4 Ru5 Ru6 66.0(4)
C100 Ru4 Ru5 Ru6 -94.9(5)
N1 Ru4 Ru5 Ru6 -98.8(2)
C7 Ru4 Ru5 Ru6 -22.2(2)
C8 Ru4 Ru5 Ru6 -2.8(3)
Ru1 Ru4 Ru5 Ru6 -69.51(5)
C401 Ru4 Ru5 Ru2 -152.2(3)
C402 Ru4 Ru5 Ru2 120.1(4)
C100 Ru4 Ru5 Ru2 -40.7(5)
N1 Ru4 Ru5 Ru2 -44.7(2)
C7 Ru4 Ru5 Ru2 31.9(2)
C8 Ru4 Ru5 Ru2 51.4(3)
Ru1 Ru4 Ru5 Ru2 -15.36(3)
Ru5 C9 Ru6 C602 108.5(4)
C8 C9 Ru6 C601 -102.1(7)
C10 C9 Ru6 C601 74.0(12)
Ru5 C9 Ru6 C601 -160.1(4)
C8 C9 Ru6 C603 68.0(14)
C10 C9 Ru6 C603 -115.9(14)
Ru5 C9 Ru6 C603 10.0(12)
C8 C9 Ru6 Ru5 58.0(5)
C10 C9 Ru6 Ru5 -125.9(12)
C8 C9 Ru6 Ru2 -2.4(5)
C10 C9 Ru6 Ru2 173.7(11)
Ru5 C9 Ru6 Ru2 -60.40(16)
C502 Ru5 Ru6 C602 -13.8(5)
C501 Ru5 Ru6 C602 74.7(5)
C8 Ru5 Ru6 C602 -121.3(4)
N1 Ru5 Ru6 C602 -179.2(4)
C9 Ru5 Ru6 C602 -84.9(5)
Ru2 Ru5 Ru6 C602 -178.7(4)
Ru4 Ru5 Ru6 C602 -118.8(4)
C502 Ru5 Ru6 C601 119.1(9)
C501 Ru5 Ru6 C601 -152.3(9)
C8 Ru5 Ru6 C601 11.6(9)
N1 Ru5 Ru6 C601 -46.3(9)
C9 Ru5 Ru6 C601 48.0(9)
Ru2 Ru5 Ru6 C601 -45.8(8)
Ru4 Ru5 Ru6 C601 14.1(9)
C502 Ru5 Ru6 C603 -105.0(5)
C501 Ru5 Ru6 C603 -16.5(5)
C8 Ru5 Ru6 C603 147.5(4)
N1 Ru5 Ru6 C603 89.5(4)
C9 Ru5 Ru6 C603 -176.2(5)
Ru2 Ru5 Ru6 C603 90.0(3)
Ru4 Ru5 Ru6 C603 150.0(3)
C502 Ru5 Ru6 C9 71.1(5)
C501 Ru5 Ru6 C9 159.7(5)
C8 Ru5 Ru6 C9 -36.4(4)
N1 Ru5 Ru6 C9 -94.3(4)
Ru2 Ru5 Ru6 C9 -93.8(3)
Ru4 Ru5 Ru6 C9 -33.9(3)
C502 Ru5 Ru6 Ru2 164.9(4)
C501 Ru5 Ru6 Ru2 -106.5(3)
C8 Ru5 Ru6 Ru2 57.4(2)
N1 Ru5 Ru6 Ru2 -0.49(19)
C9 Ru5 Ru6 Ru2 93.8(3)
Ru4 Ru5 Ru6 Ru2 59.93(4)
C202 Ru2 Ru6 C602 -165.0(14)
C201 Ru2 Ru6 C602 101.2(15)
N1 Ru2 Ru6 C602 5.5(14)
C8 Ru2 Ru6 C602 -52.2(14)
C7 Ru2 Ru6 C602 -68.8(14)
Ru1 Ru2 Ru6 C602 -46.8(14)
Ru3 Ru2 Ru6 C602 113.0(14)
Ru5 Ru2 Ru6 C602 5.0(14)
C202 Ru2 Ru6 C601 -9.0(5)
C201 Ru2 Ru6 C601 -102.9(5)
N1 Ru2 Ru6 C601 161.5(4)
C8 Ru2 Ru6 C601 103.8(5)
C7 Ru2 Ru6 C601 87.2(4)
Ru1 Ru2 Ru6 C601 109.2(4)
Ru3 Ru2 Ru6 C601 -91.1(4)
Ru5 Ru2 Ru6 C601 161.0(4)
C202 Ru2 Ru6 C603 89.8(5)
C201 Ru2 Ru6 C603 -4.1(5)
N1 Ru2 Ru6 C603 -99.7(4)
C8 Ru2 Ru6 C603 -157.5(4)
C7 Ru2 Ru6 C603 -174.0(4)
Ru1 Ru2 Ru6 C603 -152.0(3)
Ru3 Ru2 Ru6 C603 7.7(4)
Ru5 Ru2 Ru6 C603 -100.2(3)
C202 Ru2 Ru6 C9 -111.1(4)
C201 Ru2 Ru6 C9 155.0(4)
N1 Ru2 Ru6 C9 59.4(3)
C8 Ru2 Ru6 C9 1.7(4)
C7 Ru2 Ru6 C9 -14.9(4)
Ru1 Ru2 Ru6 C9 7.1(3)
Ru3 Ru2 Ru6 C9 166.8(3)
Ru5 Ru2 Ru6 C9 58.9(3)
C202 Ru2 Ru6 Ru5 -170.0(3)
C201 Ru2 Ru6 Ru5 96.1(3)
Ru1 Ru2 Ru6 Ru5 -51.78(5)
Ru3 Ru2 Ru6 Ru5 107.95(11)
